data_2018321
loop_
_publ_author_name
'Hendsbee, Arthur D.'
'Masuda, Jason D.'
'Pi\'orko, Adam'

_publ_section_title
;
 [\h^6^-1-Chloro-2-(pyrrolidin-1-yl)benzene](\h^5^-cyclopentadienyl)iron(II)
 hexafluoridophosphate and
 (\h^5^-cyclopentadienyl){2-[\h^6^-2-(pyrrolidin-1-yl)phenyl]phenol}iron(II)
 hexafluoridophosphate
;
_journal_coeditor_code FN3089
_journal_issue 12
_journal_name_full 'Acta Crystallographica Section C'
_journal_page_first m391
_journal_page_last m394
_journal_paper_doi 10.1107/S0108270111049407
_journal_volume 67
_journal_year 2011
_chemical_formula_iupac '[Fe (C5 H5) (C16 H17 N O)] P F6'
_chemical_formula_moiety 'C21 H22 Fe N O +, F6 P -'
_chemical_formula_sum 'C21 H22 F6 Fe N O P'
_chemical_formula_weight 505.22
_chemical_name_systematic
;
(\h^5^-cyclopentadienyl){2-[\h^6^-2-(pyrrolidin-1-yl)phenyl]phenol}iron(II)
hexafluoridophosphate
;
_space_group_IT_number 14
_symmetry_cell_setting monoclinic
_symmetry_space_group_name_Hall '-P 2yn'
_symmetry_space_group_name_H-M 'P 1 21/n 1'
_atom_sites_solution_hydrogens geom
_atom_sites_solution_primary direct
_atom_sites_solution_secondary difmap
_audit_creation_method SHELXL-97
_cell_angle_alpha 90.00
_cell_angle_beta 91.6080(10)
_cell_angle_gamma 90.00
_cell_formula_units_Z 4
_cell_length_a 10.9764(11)
_cell_length_b 9.4221(10)
_cell_length_c 19.393(2)
_cell_measurement_reflns_used 4370
_cell_measurement_temperature 100(2)
_cell_measurement_theta_max 24.89
_cell_measurement_theta_min 2.85
_cell_volume 2004.8(4)
_computing_cell_refinement 'SAINT (Bruker, 2010)'
_computing_data_collection 'APEX2 (Bruker, 2010)'
_computing_data_reduction 'SAINT (Bruker, 2010)'
_computing_molecular_graphics 'ORTEP-3 for Windows (Farrugia, 1997)'
_computing_publication_material 'SHELXL97 (Sheldrick, 2008)'
_computing_structure_refinement 'SHELXL97 (Sheldrick, 2008)'
_computing_structure_solution 'SHELXS97 (Sheldrick, 2008)'
_diffrn_ambient_temperature 100(2)
_diffrn_measured_fraction_theta_full 0.987
_diffrn_measured_fraction_theta_max 0.987
_diffrn_measurement_device_type 'Bruker APEXII CCD'
_diffrn_measurement_method '\f and \w scans'
_diffrn_radiation_monochromator graphite
_diffrn_radiation_source 'fine-focus sealed tube'
_diffrn_radiation_type MoK\a
_diffrn_radiation_wavelength 0.71073
_diffrn_reflns_av_R_equivalents 0.0402
_diffrn_reflns_av_sigmaI/netI 0.0453
_diffrn_reflns_limit_h_max 12
_diffrn_reflns_limit_h_min -12
_diffrn_reflns_limit_k_max 11
_diffrn_reflns_limit_k_min -11
_diffrn_reflns_limit_l_max 22
_diffrn_reflns_limit_l_min -19
_diffrn_reflns_number 9910
_diffrn_reflns_theta_full 24.92
_diffrn_reflns_theta_max 24.92
_diffrn_reflns_theta_min 2.10
_exptl_absorpt_coefficient_mu 0.901
_exptl_absorpt_correction_T_max 0.7452
_exptl_absorpt_correction_T_min 0.6905
_exptl_absorpt_correction_type multi-scan
_exptl_absorpt_process_details '(SADABS; Bruker, 2008)'
_exptl_crystal_colour brown
_exptl_crystal_density_diffrn 1.674
_exptl_crystal_density_method 'not measured'
_exptl_crystal_description block
_exptl_crystal_F_000 1032
_exptl_crystal_size_max .3326
_exptl_crystal_size_mid .3012
_exptl_crystal_size_min .2823
_refine_diff_density_max 0.596
_refine_diff_density_min -0.363
_refine_ls_extinction_method none
_refine_ls_goodness_of_fit_ref 0.854
_refine_ls_hydrogen_treatment constr
_refine_ls_matrix_type full
_refine_ls_number_parameters 281
_refine_ls_number_reflns 3451
_refine_ls_number_restraints 0
_refine_ls_restrained_S_all 0.854
_refine_ls_R_factor_all 0.0520
_refine_ls_R_factor_gt 0.0372
_refine_ls_shift/su_max 0.000
_refine_ls_shift/su_mean 0.000
_refine_ls_structure_factor_coef Fsqd
_refine_ls_weighting_details 'calc w=1/[\s^2^(Fo^2^)+(0.1000P)^2^+0.0000P] where P=(Fo^2^+2Fc^2^)/3'
_refine_ls_weighting_scheme calc
_refine_ls_wR_factor_gt 0.1088
_refine_ls_wR_factor_ref 0.1217
_reflns_number_gt 2720
_reflns_number_total 3451
_reflns_threshold_expression I>2\s(I)
_cod_data_source_file fn3089.cif
_cod_data_source_block II
_cod_original_sg_symbol_H-M 'P 21/n'
_cod_database_code 2018321
_cod_database_fobs_code 2018321

loop_
_symmetry_equiv_pos_as_xyz
'x, y, z'
'-x+1/2, y+1/2, -z+1/2'
'-x, -y, -z'
'x-1/2, -y-1/2, z-1/2'

loop_
_atom_site_type_symbol
_atom_site_label
_atom_site_fract_x
_atom_site_fract_y
_atom_site_fract_z
_atom_site_U_iso_or_equiv
_atom_site_adp_type
_atom_site_calc_flag
_atom_site_refinement_flags
_atom_site_occupancy
_atom_site_symmetry_multiplicity
Fe Fe1 0.49533(4) 0.19729(4) 0.19044(2) 0.01588(16) Uani d . 1 1
C C1 0.3646(3) 0.1834(3) 0.26993(15) 0.0161(6) Uani d . 1 1
C C2 0.4026(3) 0.0401(3) 0.25601(15) 0.0180(6) Uani d . 1 1
C C3 0.4084(3) 0.0005(3) 0.18487(15) 0.0206(7) Uani d . 1 1
H H3 0.4579 -0.0845 0.1728 0.025 Uiso calc R 1 1
C C4 0.3660(3) 0.0897(3) 0.13090(16) 0.0215(7) Uani d . 1 1
H H4 0.3847 0.0645 0.0822 0.026 Uiso calc R 1 1
C C5 0.3239(3) 0.2273(3) 0.14553(16) 0.0213(7) Uani d . 1 1
H H5 0.3121 0.2978 0.1074 0.026 Uiso calc R 1 1
C C6 0.3253(3) 0.2725(3) 0.21433(15) 0.0184(6) Uani d . 1 1
H H6 0.3164 0.3763 0.2236 0.022 Uiso calc R 1 1
C C7 0.3529(3) 0.2451(3) 0.34022(15) 0.0173(6) Uani d . 1 1
C C8 0.2562(3) 0.2022(3) 0.38040(15) 0.0184(6) Uani d . 1 1
O O1 0.18164(19) 0.0968(2) 0.35416(11) 0.0253(5) Uani d . 1 1
H H1 0.1138 0.1007 0.3730 0.038 Uiso calc R 1 1
C C9 0.2380(3) 0.2636(3) 0.44431(15) 0.0220(7) Uani d . 1 1
H H9 0.1724 0.2330 0.4716 0.026 Uiso calc R 1 1
C C10 0.3152(3) 0.3693(3) 0.46806(15) 0.0228(7) Uani d . 1 1
H H10 0.3028 0.4111 0.5119 0.027 Uiso calc R 1 1
C C11 0.4105(3) 0.4150(3) 0.42868(15) 0.0240(7) Uani d . 1 1
H H11 0.4636 0.4879 0.4451 0.029 Uiso calc R 1 1
C C12 0.4278(3) 0.3529(3) 0.36454(15) 0.0210(7) Uani d . 1 1
H H12 0.4924 0.3853 0.3370 0.025 Uiso calc R 1 1
N N1 0.4419(2) -0.0535(2) 0.30488(12) 0.0198(6) Uani d . 1 1
C C21 0.4754(3) -0.0197(3) 0.37728(15) 0.0243(7) Uani d . 1 1
H H21A 0.4022 -0.0144 0.4058 0.029 Uiso calc R 1 1
H H21B 0.5199 0.0716 0.3806 0.029 Uiso calc R 1 1
C C22 0.5577(3) -0.1437(3) 0.39999(18) 0.0298(8) Uani d . 1 1
H H22A 0.6443 -0.1226 0.3915 0.036 Uiso calc R 1 1
H H22B 0.5485 -0.1653 0.4495 0.036 Uiso calc R 1 1
C C23 0.5120(3) -0.2656(3) 0.35507(19) 0.0315(8) Uani d . 1 1
H H23A 0.4363 -0.3069 0.3732 0.038 Uiso calc R 1 1
H H23B 0.5743 -0.3410 0.3518 0.038 Uiso calc R 1 1
C C24 0.4881(3) -0.1948(3) 0.28565(18) 0.0259(7) Uani d . 1 1
H H24A 0.5640 -0.1869 0.2595 0.031 Uiso calc R 1 1
H H24B 0.4266 -0.2480 0.2577 0.031 Uiso calc R 1 1
C C31 0.6567(3) 0.2581(4) 0.23864(17) 0.0255(7) Uani d . 1 1
H H31 0.6735 0.2610 0.2896 0.031 Uiso calc R 1 1
C C32 0.6095(3) 0.3712(3) 0.19759(16) 0.0232(7) Uani d . 1 1
H H32 0.5870 0.4677 0.2145 0.028 Uiso calc R 1 1
C C33 0.5993(3) 0.3232(3) 0.12884(17) 0.0241(7) Uani d . 1 1
H H33 0.5686 0.3801 0.0884 0.029 Uiso calc R 1 1
C C34 0.6392(3) 0.1800(3) 0.12681(17) 0.0255(7) Uani d . 1 1
H H34 0.6429 0.1188 0.0848 0.031 Uiso calc R 1 1
C C35 0.6758(3) 0.1403(3) 0.19478(17) 0.0268(7) Uani d . 1 1
H H35 0.7089 0.0457 0.2093 0.032 Uiso calc R 1 1
P P2 0.65847(8) 0.73081(9) 0.06508(4) 0.0237(2) Uani d . 1 1
F F1 0.6155(3) 0.6100(3) 0.01285(12) 0.0644(7) Uani d . 1 1
F F2 0.74912(16) 0.62375(19) 0.10345(10) 0.0313(5) Uani d . 1 1
F F3 0.5652(2) 0.8390(3) 0.02847(12) 0.0546(7) Uani d . 1 1
F F4 0.7001(2) 0.8531(2) 0.11736(11) 0.0578(7) Uani d . 1 1
F F5 0.5540(2) 0.6833(3) 0.11673(13) 0.0626(8) Uani d . 1 1
F F6 0.76073(19) 0.7797(2) 0.01392(11) 0.0426(6) Uani d . 1 1

loop_
_atom_site_aniso_label
_atom_site_aniso_U_11
_atom_site_aniso_U_22
_atom_site_aniso_U_33
_atom_site_aniso_U_12
_atom_site_aniso_U_13
_atom_site_aniso_U_23
Fe1 0.0136(3) 0.0174(2) 0.0166(3) -0.00013(16) 0.00057(18) 0.00130(16)
C1 0.0113(15) 0.0182(14) 0.0188(15) -0.0019(11) 0.0014(12) -0.0011(11)
C2 0.0111(15) 0.0194(14) 0.0236(16) -0.0029(12) 0.0009(12) 0.0009(12)
C3 0.0191(16) 0.0191(14) 0.0239(16) -0.0021(12) 0.0042(13) -0.0026(12)
C4 0.0162(16) 0.0273(16) 0.0210(16) -0.0063(13) 0.0004(12) -0.0018(13)
C5 0.0143(16) 0.0303(17) 0.0194(16) -0.0025(13) 0.0011(13) 0.0031(13)
C6 0.0124(15) 0.0213(15) 0.0215(16) -0.0001(12) 0.0028(12) 0.0015(12)
C7 0.0191(16) 0.0162(13) 0.0167(15) 0.0042(12) 0.0003(12) 0.0036(11)
C8 0.0168(16) 0.0161(14) 0.0221(16) 0.0011(12) -0.0002(13) 0.0020(12)
O1 0.0200(12) 0.0283(11) 0.0280(12) -0.0084(10) 0.0067(9) -0.0053(9)
C9 0.0217(18) 0.0253(16) 0.0192(17) 0.0023(14) 0.0043(13) 0.0024(13)
C10 0.0292(18) 0.0218(15) 0.0172(15) 0.0032(14) 0.0009(13) 0.0009(12)
C11 0.0302(18) 0.0201(15) 0.0213(16) -0.0033(14) -0.0052(14) 0.0012(12)
C12 0.0235(17) 0.0204(15) 0.0192(16) -0.0038(13) 0.0005(13) 0.0041(12)
N1 0.0185(14) 0.0162(12) 0.0246(14) 0.0010(10) 0.0009(11) 0.0022(10)
C21 0.0249(17) 0.0215(15) 0.0264(17) 0.0029(13) -0.0025(14) 0.0059(13)
C22 0.0229(18) 0.0301(17) 0.0361(19) 0.0050(15) -0.0034(15) 0.0103(15)
C23 0.0230(19) 0.0207(16) 0.051(2) 0.0038(14) 0.0041(16) 0.0097(15)
C24 0.0234(18) 0.0180(15) 0.0366(19) 0.0019(13) 0.0052(15) 0.0031(13)
C31 0.0180(17) 0.0322(17) 0.0261(17) -0.0069(14) -0.0017(14) 0.0039(14)
C32 0.0196(16) 0.0234(16) 0.0269(17) -0.0070(13) 0.0040(13) 0.0004(13)
C33 0.0178(17) 0.0266(16) 0.0284(18) -0.0044(13) 0.0061(14) 0.0047(13)
C34 0.0181(17) 0.0303(17) 0.0287(18) -0.0010(14) 0.0106(14) 0.0007(14)
C35 0.0135(16) 0.0305(17) 0.0366(19) 0.0025(14) 0.0021(14) 0.0082(15)
P2 0.0211(5) 0.0293(5) 0.0207(5) 0.0021(4) -0.0002(4) 0.0053(3)
F1 0.095(2) 0.0546(15) 0.0423(14) -0.0369(14) -0.0245(13) 0.0029(11)
F2 0.0291(11) 0.0252(10) 0.0395(11) 0.0080(8) -0.0026(9) 0.0048(8)
F3 0.0384(13) 0.0706(16) 0.0548(15) 0.0169(12) -0.0003(11) 0.0388(12)
F4 0.107(2) 0.0299(11) 0.0353(13) 0.0136(13) -0.0129(13) -0.0045(9)
F5 0.0326(13) 0.095(2) 0.0611(16) 0.0190(13) 0.0215(12) 0.0473(14)
F6 0.0356(13) 0.0529(13) 0.0398(13) -0.0070(10) 0.0071(10) 0.0121(10)

loop_
_atom_type_symbol
_atom_type_description
_atom_type_scat_dispersion_real
_atom_type_scat_dispersion_imag
_atom_type_scat_source
C C 0.0033 0.0016 'International Tables Vol C Tables 4.2.6.8 and 6.1.1.4'
H H 0.0000 0.0000 'International Tables Vol C Tables 4.2.6.8 and 6.1.1.4'
N N 0.0061 0.0033 'International Tables Vol C Tables 4.2.6.8 and 6.1.1.4'
O O 0.0106 0.0060 'International Tables Vol C Tables 4.2.6.8 and 6.1.1.4'
F F 0.0171 0.0103 'International Tables Vol C Tables 4.2.6.8 and 6.1.1.4'
P P 0.1023 0.0942 'International Tables Vol C Tables 4.2.6.8 and 6.1.1.4'
Fe Fe 0.3463 0.8444 'International Tables Vol C Tables 4.2.6.8 and 6.1.1.4'

loop_
_geom_angle_atom_site_label_1
_geom_angle_atom_site_label_2
_geom_angle_atom_site_label_3
_geom_angle
Fe1 C3 H3 118.3
Fe1 C4 H4 119.1
Fe1 C5 H5 120.0
Fe1 C6 H6 118.0
Fe1 C31 H31 126.0
Fe1 C32 H32 126.0
Fe1 C33 H33 125.8
Fe1 C34 H34 126.1
Fe1 C35 H35 126.0
C1 Fe1 C2 38.56(10)
C1 C2 Fe1 67.75(16)
C1 C6 Fe1 73.16(17)
C1 C6 H6 118.0
C2 C1 Fe1 73.70(16)
C2 C1 C7 124.7(3)
C2 C3 Fe1 75.62(17)
C2 N1 C21 126.2(2)
C2 N1 C24 121.0(3)
C3 C2 C1 116.4(3)
C2 C3 H3 118.3
C3 Fe1 C1 70.60(11)
C3 Fe1 C2 38.72(11)
C3 C2 Fe1 65.66(16)
C3 C4 Fe1 70.78(16)
C3 C4 H4 119.1
C4 C3 C2 122.5(3)
C4 C3 H3 118.3
C4 Fe1 C1 84.75(11)
C4 Fe1 C2 70.98(11)
C4 Fe1 C3 39.68(11)
C4 Fe1 C5 39.74(12)
C4 C3 Fe1 69.54(16)
C4 C5 Fe1 70.13(17)
C4 C5 H5 120.0
C5 Fe1 C1 72.04(11)
C5 Fe1 C2 84.60(11)
C5 Fe1 C3 71.97(12)
C5 C4 Fe1 70.13(17)
C5 C4 C3 120.1(3)
C5 C4 H4 119.1
C5 C6 Fe1 70.54(17)
C5 C6 C1 122.5(3)
C5 C6 H6 118.0
C6 Fe1 C1 39.59(11)
C6 Fe1 C2 70.59(11)
C6 Fe1 C3 84.34(12)
C6 Fe1 C4 71.48(12)
C6 Fe1 C5 39.62(12)
C6 Fe1 C31 125.08(13)
C6 Fe1 C32 105.30(12)
C6 C1 Fe1 67.25(16)
C6 C1 C2 119.6(3)
C6 C1 C7 115.5(2)
C6 C5 Fe1 69.83(18)
C6 C5 C4 118.5(3)
C6 C5 H5 120.0
C7 C1 Fe1 135.4(2)
C7 C12 C11 121.3(3)
C7 C12 H12 119.4
C8 C7 C1 119.0(3)
C8 C9 H9 120.1
C8 O1 H1 109.5
C9 C8 C7 120.6(3)
C9 C10 H10 119.7
C10 C9 C8 119.8(3)
C10 C9 H9 120.1
C10 C11 C12 119.2(3)
C10 C11 H11 120.4
C11 C10 C9 120.6(3)
C11 C10 H10 119.7
C12 C7 C1 122.2(3)
C12 C7 C8 118.5(3)
C12 C11 H11 120.4
C11 C12 H12 119.4
N1 C2 Fe1 133.8(2)
N1 C2 C3 118.8(3)
N1 C2 C1 124.5(3)
N1 C21 C22 103.8(2)
N1 C21 H21A 111.0
N1 C21 H21B 111.0
N1 C24 C23 102.9(3)
N1 C24 H24A 111.2
N1 C24 H24B 111.2
O1 C8 C9 122.2(3)
O1 C8 C7 117.2(3)
C21 C22 H22A 111.1
C21 C22 H22B 111.1
H21A C21 H21B 109.0
C22 C23 C24 102.9(3)
C22 C23 H23A 111.2
C22 C23 H23B 111.2
C22 C21 H21A 111.0
C22 C21 H21B 111.0
H22A C22 H22B 109.1
C23 C22 C21 103.2(3)
C23 C22 H22A 111.1
C23 C22 H22B 111.1
H23A C23 H23B 109.1
C23 C24 H24A 111.2
C23 C24 H24B 111.2
C24 C23 H23A 111.2
C24 C23 H23B 111.2
H24A C24 H24B 109.1
C24 N1 C21 110.9(2)
C31 Fe1 C1 105.99(12)
C31 Fe1 C2 109.17(12)
C31 Fe1 C3 131.05(12)
C31 Fe1 C4 163.06(13)
C31 Fe1 C5 155.82(13)
C31 Fe1 C32 40.23(13)
C31 C32 Fe1 69.69(17)
C31 C32 H32 126.0
C31 C35 C34 108.0(3)
C31 C35 Fe1 70.18(18)
C31 C35 H35 126.0
C32 Fe1 C1 114.73(11)
C32 Fe1 C2 141.15(12)
C32 Fe1 C3 169.82(12)
C32 Fe1 C4 146.25(12)
C32 Fe1 C5 117.56(12)
C32 C31 Fe1 70.08(18)
C32 C31 H31 126.0
C32 C33 C34 108.4(3)
C32 C33 Fe1 70.49(17)
C32 C33 H33 125.8
C33 Fe1 C1 148.20(11)
C33 Fe1 C2 172.40(12)
C33 Fe1 C3 138.10(12)
C33 Fe1 C4 110.02(12)
C33 Fe1 C5 100.94(12)
C33 Fe1 C6 116.98(12)
C33 Fe1 C31 67.56(13)
C33 Fe1 C32 40.02(12)
C33 C32 C31 107.9(3)
C33 C32 Fe1 69.50(17)
C33 C32 H32 126.0
C33 C34 H34 126.1
C34 Fe1 C1 168.03(12)
C34 Fe1 C2 132.04(11)
C34 Fe1 C3 104.98(12)
C34 Fe1 C4 98.86(13)
C34 Fe1 C5 117.82(13)
C34 Fe1 C6 152.32(13)
C34 Fe1 C31 68.05(13)
C34 Fe1 C32 67.98(13)
C34 Fe1 C33 40.63(12)
C34 Fe1 C35 40.56(13)
C34 C33 Fe1 69.11(17)
C34 C33 H33 125.8
C34 C35 Fe1 69.20(18)
C34 C35 H35 126.0
C35 Fe1 C1 128.36(12)
C35 Fe1 C2 105.05(12)
C35 Fe1 C3 102.07(12)
C35 Fe1 C4 122.75(13)
C35 Fe1 C5 156.61(13)
C35 Fe1 C6 163.74(13)
C35 Fe1 C31 40.34(13)
C35 Fe1 C32 67.77(13)
C35 Fe1 C33 67.88(13)
C35 C31 C32 108.0(3)
C35 C31 Fe1 69.48(18)
C35 C31 H31 126.0
C35 C34 C33 107.7(3)
C35 C34 Fe1 70.25(18)
C33 C34 Fe1 70.26(17)
C35 C34 H34 126.1
F1 P2 F2 90.85(12)
F1 P2 F3 89.90(15)
F1 P2 F4 179.30(15)
F1 P2 F5 89.63(15)
F1 P2 F6 90.68(13)
F2 P2 F3 178.37(12)
F2 P2 F4 89.79(11)
F2 P2 F5 88.83(11)
F3 P2 F5 89.73(12)
F4 P2 F3 89.45(13)
F4 P2 F5 90.11(15)
F6 P2 F2 91.85(11)
F6 P2 F3 89.59(12)
F6 P2 F4 89.58(13)
F6 P2 F5 179.25(13)

loop_
_geom_bond_atom_site_label_1
_geom_bond_atom_site_label_2
_geom_bond_distance
Fe1 C1 2.139(3)
Fe1 C2 2.218(3)
Fe1 C3 2.086(3)
Fe1 C4 2.070(3)
Fe1 C5 2.070(3)
Fe1 C6 2.061(3)
Fe1 C31 2.061(3)
Fe1 C32 2.066(3)
Fe1 C33 2.053(3)
Fe1 C34 2.038(3)
Fe1 C35 2.051(3)
C2 C1 1.441(4)
C3 C2 1.432(4)
C3 H3 1.0000
C3 C4 1.411(4)
C4 H4 1.0000
C4 C5 1.407(4)
C5 H5 1.0000
C6 C5 1.400(4)
C6 H6 1.0000
C6 C1 1.424(4)
C1 C7 1.491(4)
C7 C8 1.394(4)
C8 O1 1.375(3)
O1 H1 0.8400
C8 C9 1.388(4)
C9 H9 0.9500
C9 C10 1.379(4)
C10 H10 0.9500
C11 C10 1.381(4)
C11 H11 0.9500
C12 C11 1.392(4)
C12 H12 0.9500
C7 C12 1.382(4)
C2 N1 1.356(4)
N1 C24 1.476(4)
N1 C21 1.476(4)
C21 C22 1.533(4)
C21 H21A 0.9900
C21 H21B 0.9900
C23 C22 1.518(5)
C22 H22A 0.9900
C22 H22B 0.9900
C23 H23A 0.9900
C23 H23B 0.9900
C24 C23 1.519(5)
C24 H24A 0.9900
C24 H24B 0.9900
C32 C31 1.419(5)
C31 H31 1.0000
C32 H32 1.0000
C33 C32 1.409(4)
C33 H33 1.0000
C34 C33 1.420(4)
C34 H34 1.0000
C34 C35 1.417(5)
C35 H35 1.0000
C35 C31 1.418(5)
P2 F1 1.587(2)
P2 F2 1.5873(19)
P2 F3 1.597(2)
P2 F4 1.593(2)
P2 F5 1.607(2)
P2 F6 1.587(2)
